data_7129249
loop_
_publ_author_name
'Hill, Anthony'
'Frogley, Benjamin'
'Welsh, Steven S.'

_publ_section_title
;
 Bimetallic ethynylanthracenyl functionalised carbynes
;
_journal_name_full 'Chemical Communications'
_journal_paper_doi 10.1039/D1CC06142A
_journal_year 2021
_chemical_formula_moiety 'C68 H60 B2 N12 O4 W2, 2(C H Cl3)'
_chemical_formula_sum 'C70 H62 B2 Cl6 N12 O4 W2'
_chemical_formula_weight 1737.33
_space_group_crystal_system monoclinic
_space_group_IT_number 14
_space_group_name_Hall '-P 2yn'
_space_group_name_H-M_alt 'P 1 21/n 1'
_atom_sites_solution_hydrogens mixed
_atom_sites_solution_primary dual
_audit_creation_date 2020-12-06
_audit_creation_method
;
Olex2 1.3
(compiled 2020.11.12 svn.r5f609507 for OlexSys, GUI svn.r6226)
;
_audit_update_record
;
2021-04-21 deposited with the CCDC.	2021-11-15 downloaded from the CCDC.
;
_cell_angle_alpha 90
_cell_angle_beta 95.664(3)
_cell_angle_gamma 90
_cell_formula_units_Z 2
_cell_length_a 10.5318(2)
_cell_length_b 10.2942(2)
_cell_length_c 32.4695(12)
_cell_measurement_reflns_used 6817
_cell_measurement_temperature 150.00(10)
_cell_measurement_theta_max 27.1440
_cell_measurement_theta_min 3.6120
_cell_volume 3503.04(16)
_computing_cell_refinement 'CrysAlisPro 1.171.40.82a (Rigaku OD, 2020)'
_computing_data_collection 'CrysAlisPro 1.171.40.82a (Rigaku OD, 2020)'
_computing_data_reduction 'CrysAlisPro 1.171.40.82a (Rigaku OD, 2020)'
_computing_molecular_graphics 'Olex2 1.3 (Dolomanov et al., 2009)'
_computing_publication_material 'Olex2 1.3 (Dolomanov et al., 2009)'
_computing_structure_refinement 'SHELXL 2018/3 (Sheldrick, 2015)'
_computing_structure_solution 'SHELXT 2018/2 (Sheldrick, 2018)'
_diffrn_ambient_environment N~2~
_diffrn_ambient_temperature 150.00(10)
_diffrn_detector 'CCD plate'
_diffrn_detector_area_resol_mean 16.2595
_diffrn_detector_type EosS2
_diffrn_measured_fraction_theta_full 0.997
_diffrn_measured_fraction_theta_max 0.872
_diffrn_measurement_details
;
List of Runs (angles in degrees, time in seconds):

  # Type    Start    End  Width  t~exp~   \w     \q     \k     \f   Frames
#--------------------------------------------------------------------------
  1  \w     -6.00  42.00   1.00   70.00    --   12.97  38.00 120.00   48
  2  \w     -3.00  74.00   1.00   70.00    --   12.97  57.00 150.00   77
  3  \w    -49.00  30.00   1.00   70.00    --   12.97 -57.00 -30.00   79
  4  \w      0.00  70.00   1.00   70.00    --   12.97  57.00 -60.00   70
  5  \w    -40.00  21.00   1.00   70.00    --  -13.67  77.00-150.00   61
;
_diffrn_measurement_device 'four-circle diffractometer'
_diffrn_measurement_device_type 'SuperNova, Dual, Cu at home/near, EosS2'
_diffrn_measurement_method '\w scans'
_diffrn_orient_matrix_type 'CrysAlisPro convention (1999,Acta A55,543-557)'
_diffrn_orient_matrix_UB_11 -0.0367148000
_diffrn_orient_matrix_UB_12 -0.0196899000
_diffrn_orient_matrix_UB_13 -0.0184376000
_diffrn_orient_matrix_UB_21 -0.0368225000
_diffrn_orient_matrix_UB_22 -0.0411359000
_diffrn_orient_matrix_UB_23 0.0116971000
_diffrn_orient_matrix_UB_31 -0.0433071000
_diffrn_orient_matrix_UB_32 0.0516623000
_diffrn_orient_matrix_UB_33 0.0022773000
_diffrn_radiation_monochromator mirror
_diffrn_radiation_probe x-ray
_diffrn_radiation_type 'Mo K\a'
_diffrn_radiation_wavelength 0.71073
_diffrn_reflns_av_R_equivalents 0.0531
_diffrn_reflns_av_unetI/netI 0.0673
_diffrn_reflns_Laue_measured_fraction_full 0.997
_diffrn_reflns_Laue_measured_fraction_max 0.872
_diffrn_reflns_limit_h_max 13
_diffrn_reflns_limit_h_min -11
_diffrn_reflns_limit_k_max 13
_diffrn_reflns_limit_k_min -12
_diffrn_reflns_limit_l_max 38
_diffrn_reflns_limit_l_min -41
_diffrn_reflns_number 23685
_diffrn_reflns_point_group_measured_fraction_full 0.997
_diffrn_reflns_point_group_measured_fraction_max 0.872
_diffrn_reflns_theta_full 25.242
_diffrn_reflns_theta_max 28.258
_diffrn_reflns_theta_min 3.464
_diffrn_source 'micro-focus sealed X-ray tube'
_diffrn_source_type 'SuperNova (Mo) X-ray Source'
_exptl_absorpt_coefficient_mu 3.568
_exptl_absorpt_correction_T_max 1.00000
_exptl_absorpt_correction_T_min 0.90887
_exptl_absorpt_correction_type multi-scan
_exptl_absorpt_process_details
;
CrysAlisPro 1.171.40.82a (Rigaku Oxford Diffraction, 2020)
Empirical absorption correction using spherical harmonics,
implemented in SCALE3 ABSPACK scaling algorithm.
;
_exptl_crystal_colour purple
_exptl_crystal_density_diffrn 1.647
_exptl_crystal_description prism
_exptl_crystal_F_000 1716
_exptl_crystal_size_max 0.122
_exptl_crystal_size_mid 0.105
_exptl_crystal_size_min 0.015
_refine_diff_density_max 1.442
_refine_diff_density_min -1.955
_refine_diff_density_rms 0.156
_refine_ls_extinction_method none
_refine_ls_goodness_of_fit_ref 1.256
_refine_ls_hydrogen_treatment mixed
_refine_ls_matrix_type full
_refine_ls_number_parameters 443
_refine_ls_number_reflns 7560
_refine_ls_number_restraints 0
_refine_ls_restrained_S_all 1.256
_refine_ls_R_factor_all 0.0855
_refine_ls_R_factor_gt 0.0656
_refine_ls_shift/su_max 0.001
_refine_ls_shift/su_mean 0.000
_refine_ls_structure_factor_coef Fsqd
_refine_ls_weighting_details 'w=1/[\s^2^(Fo^2^)+(0.0232P)^2^+20.2404P] where P=(Fo^2^+2Fc^2^)/3'
_refine_ls_weighting_scheme calc
_refine_ls_wR_factor_gt 0.1136
_refine_ls_wR_factor_ref 0.1199
_reflns_Friedel_coverage 0.000
_reflns_number_gt 6192
_reflns_number_total 7560
_reflns_threshold_expression 'I > 2\s(I)'
_cod_data_source_file d1cc06142a2.cif
_cod_data_source_block Compound_7
_cod_database_code 7129249
_shelx_shelxl_version_number 2018/3
_chemical_oxdiff_formula 'C70 H62 B2 Cl6 N12 O4 W2'
_chemical_oxdiff_usercomment c/e
_shelx_space_group_comment
;
The symmetry employed for this shelxl refinement is uniquely defined
by the following loop, which should always be used as a source of
symmetry information in preference to the above space-group names.
They are only intended as comments.
;
_reflns_odcompleteness_completeness 99.61
_reflns_odcompleteness_iscentric 1
_reflns_odcompleteness_theta 24.97
_olex2_refinement_description
;
1. Fixed Uiso
 At 1.2 times of:
  All C(H) groups
 At 1.5 times of:
  All C(H,H,H) groups
2.a Ternary CH refined with riding coordinates:
 C35(H35)
2.b Aromatic/amide H refined with riding coordinates:
 C22(H22), C13(H13), C27(H27), C16(H16), C14(H14), C6(H6), C15(H15), C32(H32),
 C8(H8), C9(H9), C7(H7)
2.c Idealised Me refined as rotating group:
 C20(H20A,H20B,H20C), C25(H25A,H25B,H25C), C30(H30A,H30B,H30C), C24(H24A,H24B,
 H24C), C29(H29A,H29B,H29C), C34(H34A,H34B,H34C)
;
_ins_header
;
TITL BF125C2_scale in P2(1)/n 
REM P2(1)/n (#14 in standard setting)
CELL 0.71073  10.531760  10.294193  32.469471  90.0000  95.6645  90.0000
ZERR    2.00   0.000246   0.000241   0.001176   0.0000   0.0026   0.0000
LATT  1
SYMM -x+1/2, y+1/2,-z+1/2 
SFAC C H B N O Cl W
UNIT 140.00 124.00 4.00 24.00 8.00 12.00 4.00
TREF
HKLF 4
END
;
_olex2_submission_special_instructions 'No special instructions were received'
_oxdiff_exptl_absorpt_empirical_details
;
Empirical correction (ABSPACK) includes:
- Absorption correction using spherical harmonics
- Frame scaling
;
_oxdiff_exptl_absorpt_empirical_full_max 1.120
_oxdiff_exptl_absorpt_empirical_full_min 0.911

loop_
_space_group_symop_operation_xyz
'x, y, z'
'-x+1/2, y+1/2, -z+1/2'
'-x, -y, -z'
'x-1/2, -y-1/2, z-1/2'

loop_
_atom_site_label
_atom_site_type_symbol
_atom_site_fract_x
_atom_site_fract_y
_atom_site_fract_z
_atom_site_U_iso_or_equiv
_atom_site_adp_type
_atom_site_occupancy
_atom_site_site_symmetry_order
_atom_site_calc_flag
_atom_site_refinement_flags_posn
_atom_site_refinement_flags_adp
_atom_site_refinement_flags_occupancy
_atom_site_disorder_assembly
_atom_site_disorder_group
W1 W 0.70135(3) 0.31795(3) 0.37171(2) 0.02142(10) Uani 1 1 d . . . . .
Cl3 Cl 0.4783(3) -0.2959(3) 0.35242(9) 0.0625(8) Uani 1 1 d . . . . .
Cl2 Cl 0.2676(3) -0.1190(3) 0.35336(11) 0.0716(9) Uani 1 1 d . . . . .
Cl1 Cl 0.4026(3) -0.1451(4) 0.28043(10) 0.0813(10) Uani 1 1 d . . . . .
N3 N 0.7490(5) 0.5074(6) 0.40029(19) 0.0208(14) Uani 1 1 d . . . . .
N5 N 0.6441(5) 0.4408(6) 0.31781(19) 0.0214(13) Uani 1 1 d . . . . .
N1 N 0.8980(5) 0.3414(5) 0.34861(18) 0.0198(13) Uani 1 1 d . . . . .
N2 N 0.9336(5) 0.4587(6) 0.33323(18) 0.0191(13) Uani 1 1 d . . . . .
C1 C 0.5532(7) 0.2736(7) 0.3942(2) 0.0205(16) Uani 1 1 d . . . . .
O2 O 0.8253(6) 0.1777(7) 0.4514(2) 0.0553(19) Uani 1 1 d . . . . .
O1 O 0.6648(6) 0.0500(6) 0.3259(2) 0.0487(17) Uani 1 1 d . . . . .
C2 C 0.6797(7) 0.1491(7) 0.3421(3) 0.0281(19) Uani 1 1 d . . . . .
N6 N 0.7159(5) 0.5457(6) 0.30816(18) 0.0220(14) Uani 1 1 d . . . . .
N4 N 0.8148(6) 0.6008(6) 0.37985(19) 0.0217(14) Uani 1 1 d . . . . .
C3 C 0.7816(7) 0.2271(8) 0.4214(3) 0.033(2) Uani 1 1 d . . . . .
C21 C 0.9961(7) 0.2596(7) 0.3446(2) 0.0210(16) Uani 1 1 d . . . . .
C20 C 0.9958(7) 0.1234(8) 0.3581(3) 0.0288(18) Uani 1 1 d . . . . .
H20A H 0.971001 0.118920 0.385710 0.043 Uiso 1 1 calc R U . . .
H20B H 1.079769 0.087501 0.357579 0.043 Uiso 1 1 calc R U . . .
H20C H 0.936457 0.074727 0.339765 0.043 Uiso 1 1 calc R U . . .
C26 C 0.5435(7) 0.4378(8) 0.2883(2) 0.0257(17) Uani 1 1 d . . . . .
C4 C 0.4486(7) 0.2224(7) 0.4142(2) 0.0190(16) Uani 1 1 d . . . . .
C23 C 1.0495(7) 0.4501(7) 0.3200(2) 0.0219(16) Uani 1 1 d . . . . .
C22 C 1.0920(7) 0.3258(8) 0.3268(2) 0.0255(17) Uani 1 1 d . . . . .
H22 H 1.169942 0.292110 0.320720 0.031 Uiso 1 1 calc R U . . .
C19 C 0.0480(7) 0.0283(7) 0.4904(2) 0.0236(16) Uani 1 1 d . . . . .
C31 C 0.7462(7) 0.5534(8) 0.4389(2) 0.0286(18) Uani 1 1 d . . . . .
C5 C 0.4476(7) 0.0922(7) 0.4291(2) 0.0231(17) Uani 1 1 d . . . . .
C10 C 0.3423(7) 0.0468(7) 0.4499(2) 0.0233(16) Uani 1 1 d . . . . .
C28 C 0.6615(8) 0.6063(8) 0.2735(2) 0.0303(19) Uani 1 1 d . . . . .
C12 C 0.2341(7) 0.2588(7) 0.4385(2) 0.0198(16) Uani 1 1 d . . . . .
C17 C 0.3419(7) 0.3060(7) 0.4196(2) 0.0206(15) Uani 1 1 d . . . . .
C13 C 0.1305(7) 0.3416(7) 0.4425(2) 0.0257(18) Uani 1 1 d . . . . .
H13 H 0.059299 0.310014 0.454108 0.031 Uiso 1 1 calc R U . . .
C27 C 0.5525(8) 0.5381(9) 0.2607(3) 0.036(2) Uani 1 1 d . . . . .
H27 H 0.495468 0.556314 0.237750 0.043 Uiso 1 1 calc R U . . .
C11 C 0.2374(7) 0.1285(7) 0.4538(2) 0.0204(16) Uani 1 1 d . . . . .
C16 C 0.3394(7) 0.4373(7) 0.4066(2) 0.0268(18) Uani 1 1 d . . . . .
H16 H 0.407963 0.470280 0.393945 0.032 Uiso 1 1 calc R U . . .
C25 C 0.4429(7) 0.3352(9) 0.2890(3) 0.038(2) Uani 1 1 d . . . . .
H25A H 0.481562 0.250960 0.288122 0.056 Uiso 1 1 calc R U . . .
H25B H 0.381094 0.345716 0.265490 0.056 Uiso 1 1 calc R U . . .
H25C H 0.401458 0.343215 0.313967 0.056 Uiso 1 1 calc R U . . .
C14 C 0.1319(7) 0.4668(8) 0.4298(2) 0.0277(18) Uani 1 1 d . . . . .
H14 H 0.062009 0.520035 0.432676 0.033 Uiso 1 1 calc R U . . .
C6 C 0.5502(7) 0.0057(8) 0.4250(3) 0.0316(19) Uani 1 1 d . . . . .
H6 H 0.618452 0.033307 0.411104 0.038 Uiso 1 1 calc R U . . .
C18 C 0.1330(7) 0.0775(7) 0.4736(2) 0.0220(16) Uani 1 1 d . . . . .
C30 C 0.6772(9) 0.4810(9) 0.4706(3) 0.042(2) Uani 1 1 d . . . . .
H30A H 0.597446 0.448564 0.457815 0.063 Uiso 1 1 calc R U . . .
H30B H 0.661583 0.538914 0.492762 0.063 Uiso 1 1 calc R U . . .
H30C H 0.728893 0.409678 0.481491 0.063 Uiso 1 1 calc R U . . .
C15 C 0.2387(7) 0.5168(8) 0.4122(2) 0.0287(18) Uani 1 1 d . . . . .
H15 H 0.240734 0.603655 0.404494 0.034 Uiso 1 1 calc R U . . .
C32 C 0.8101(7) 0.6675(8) 0.4439(2) 0.0306(18) Uani 1 1 d . . . . .
H32 H 0.823427 0.715587 0.468173 0.037 Uiso 1 1 calc R U . . .
C33 C 0.8520(8) 0.6989(7) 0.4059(3) 0.0284(18) Uani 1 1 d . . . . .
C8 C 0.4476(8) -0.1609(8) 0.4618(3) 0.035(2) Uani 1 1 d . . . . .
H8 H 0.448754 -0.244350 0.472856 0.041 Uiso 1 1 calc R U . . .
B1 B 0.8421(8) 0.5772(8) 0.3344(3) 0.0211(18) Uani 1 1 d . . . . .
C9 C 0.3473(8) -0.0816(7) 0.4658(3) 0.0310(19) Uani 1 1 d . . . . .
H9 H 0.279654 -0.112086 0.479455 0.037 Uiso 1 1 calc R U . . .
C7 C 0.5513(8) -0.1167(8) 0.4407(3) 0.039(2) Uani 1 1 d . . . . .
H7 H 0.619939 -0.171463 0.437659 0.047 Uiso 1 1 calc R U . . .
C24 C 1.1167(8) 0.5646(8) 0.3028(3) 0.040(2) Uani 1 1 d . . . . .
H24A H 1.067511 0.595866 0.278369 0.060 Uiso 1 1 calc R U . . .
H24B H 1.199516 0.538086 0.296014 0.060 Uiso 1 1 calc R U . . .
H24C H 1.125882 0.632539 0.323144 0.060 Uiso 1 1 calc R U . . .
C29 C 0.7157(8) 0.7290(9) 0.2569(3) 0.038(2) Uani 1 1 d . . . . .
H29A H 0.716991 0.796027 0.277505 0.058 Uiso 1 1 calc R U . . .
H29B H 0.663542 0.756187 0.232505 0.058 Uiso 1 1 calc R U . . .
H29C H 0.800977 0.712961 0.250149 0.058 Uiso 1 1 calc R U . . .
C34 C 0.9241(10) 0.8141(9) 0.3934(3) 0.051(3) Uani 1 1 d . . . . .
H34A H 1.005856 0.786974 0.385851 0.077 Uiso 1 1 calc R U . . .
H34B H 0.935748 0.873937 0.416147 0.077 Uiso 1 1 calc R U . . .
H34C H 0.877259 0.855748 0.370213 0.077 Uiso 1 1 calc R U . . .
C35 C 0.4153(9) -0.1483(10) 0.3337(3) 0.056(3) Uani 1 1 d . . . . .
H35 H 0.474438 -0.079270 0.343796 0.067 Uiso 1 1 calc R U . . .
H1 H 0.886(7) 0.680(7) 0.323(2) 0.03(2) Uiso 1 1 d . . . . .

loop_
_atom_site_aniso_label
_atom_site_aniso_U_11
_atom_site_aniso_U_22
_atom_site_aniso_U_33
_atom_site_aniso_U_23
_atom_site_aniso_U_13
_atom_site_aniso_U_12
W1 0.01351(15) 0.02645(17) 0.02536(17) 0.00414(15) 0.00730(11) -0.00496(14)
Cl3 0.084(2) 0.0483(16) 0.0591(17) 0.0090(13) 0.0246(15) 0.0189(14)
Cl2 0.0473(17) 0.0693(19) 0.100(2) -0.0264(17) 0.0154(16) 0.0068(14)
Cl1 0.078(2) 0.106(3) 0.0589(19) 0.0177(17) 0.0008(16) 0.0167(19)
N3 0.015(3) 0.025(3) 0.024(3) -0.002(3) 0.007(3) -0.001(2)
N5 0.014(3) 0.025(3) 0.026(3) 0.000(3) 0.004(3) -0.002(3)
N1 0.014(3) 0.022(4) 0.025(3) 0.000(3) 0.008(3) -0.007(2)
N2 0.011(3) 0.022(3) 0.024(3) 0.005(3) 0.003(3) -0.007(2)
C1 0.017(4) 0.019(4) 0.026(4) 0.007(3) 0.004(3) -0.004(3)
O2 0.028(3) 0.078(5) 0.059(4) 0.044(4) 0.002(3) -0.003(3)
O1 0.048(4) 0.033(4) 0.068(5) -0.016(3) 0.024(4) -0.018(3)
C2 0.025(4) 0.023(5) 0.038(5) -0.002(3) 0.014(4) -0.011(3)
N6 0.015(3) 0.028(3) 0.024(3) 0.002(3) 0.008(3) 0.000(3)
N4 0.018(3) 0.020(3) 0.029(4) 0.003(3) 0.007(3) 0.000(2)
C3 0.018(4) 0.036(5) 0.047(5) 0.017(4) 0.011(4) -0.007(3)
C21 0.021(4) 0.020(4) 0.023(4) -0.001(3) 0.003(3) -0.009(3)
C20 0.019(4) 0.035(5) 0.033(5) -0.001(4) 0.008(4) 0.000(3)
C26 0.020(4) 0.036(5) 0.022(4) -0.003(3) 0.006(3) 0.005(3)
C4 0.015(4) 0.023(4) 0.019(4) 0.001(3) 0.005(3) -0.002(3)
C23 0.017(4) 0.022(4) 0.028(4) 0.000(3) 0.008(3) -0.005(3)
C22 0.013(4) 0.036(4) 0.029(4) -0.003(4) 0.009(3) -0.003(3)
C19 0.019(4) 0.025(4) 0.028(4) 0.003(3) 0.008(3) 0.000(3)
C31 0.021(4) 0.034(5) 0.031(5) -0.001(4) 0.004(3) 0.004(3)
C5 0.015(4) 0.025(4) 0.030(4) 0.006(3) 0.007(3) -0.004(3)
C10 0.019(4) 0.029(4) 0.023(4) 0.004(3) 0.007(3) -0.004(3)
C28 0.023(4) 0.046(5) 0.023(4) 0.007(4) 0.009(4) 0.007(4)
C12 0.014(4) 0.029(4) 0.017(4) 0.000(3) 0.000(3) -0.004(3)
C17 0.020(4) 0.024(4) 0.018(4) 0.007(3) 0.002(3) -0.009(3)
C13 0.024(4) 0.029(5) 0.026(4) 0.002(3) 0.006(3) -0.004(3)
C27 0.035(5) 0.049(5) 0.023(4) 0.004(4) 0.004(4) 0.014(4)
C11 0.016(4) 0.032(4) 0.014(4) 0.003(3) 0.003(3) -0.009(3)
C16 0.020(4) 0.030(4) 0.031(4) 0.003(3) 0.003(3) -0.007(3)
C25 0.020(4) 0.055(6) 0.037(5) -0.010(4) 0.002(4) -0.001(4)
C14 0.018(4) 0.035(5) 0.032(5) -0.001(4) 0.009(3) 0.010(3)
C6 0.021(4) 0.034(5) 0.042(5) 0.007(4) 0.013(4) 0.003(3)
C18 0.018(4) 0.025(4) 0.023(4) 0.006(3) 0.005(3) -0.001(3)
C30 0.037(5) 0.066(7) 0.025(5) -0.002(4) 0.013(4) -0.005(5)
C15 0.030(5) 0.029(4) 0.027(4) 0.009(3) 0.002(4) -0.002(3)
C32 0.029(4) 0.034(5) 0.029(4) -0.009(4) 0.003(4) 0.002(4)
C33 0.033(5) 0.010(4) 0.042(5) -0.005(3) 0.003(4) 0.002(3)
C8 0.036(5) 0.024(5) 0.045(5) 0.011(4) 0.012(4) -0.003(4)
B1 0.018(4) 0.019(4) 0.027(5) 0.001(4) 0.005(4) -0.002(3)
C9 0.029(5) 0.029(5) 0.038(5) 0.009(4) 0.019(4) -0.001(3)
C7 0.027(5) 0.034(5) 0.059(6) 0.012(4) 0.016(4) 0.005(4)
C24 0.035(5) 0.039(5) 0.050(6) 0.004(4) 0.022(4) -0.011(4)
C29 0.036(5) 0.051(6) 0.030(5) 0.019(4) 0.012(4) -0.002(4)
C34 0.084(8) 0.026(5) 0.045(6) -0.002(4) 0.010(5) -0.010(5)
C35 0.038(6) 0.070(8) 0.060(7) 0.010(5) 0.008(5) -0.014(5)

loop_
_atom_type_symbol
_atom_type_description
_atom_type_scat_dispersion_real
_atom_type_scat_dispersion_imag
_atom_type_scat_source
C C 0.0033 0.0016 'International Tables Vol C Tables 4.2.6.8 and 6.1.1.4'
H H 0.0000 0.0000 'International Tables Vol C Tables 4.2.6.8 and 6.1.1.4'
B B 0.0013 0.0007 'International Tables Vol C Tables 4.2.6.8 and 6.1.1.4'
Cl Cl 0.1484 0.1585 'International Tables Vol C Tables 4.2.6.8 and 6.1.1.4'
N N 0.0061 0.0033 'International Tables Vol C Tables 4.2.6.8 and 6.1.1.4'
O O 0.0106 0.0060 'International Tables Vol C Tables 4.2.6.8 and 6.1.1.4'
W W -0.8490 6.8722 'International Tables Vol C Tables 4.2.6.8 and 6.1.1.4'

loop_
_exptl_crystal_face_index_h
_exptl_crystal_face_index_k
_exptl_crystal_face_index_l
_exptl_crystal_face_perp_dist
2 14 -9 0.0460
-1 -14 8 0.0547
-14 2 18 0.0509
14 -2 -18 0.0509
1 -2 -45 0.0076
-1 2 45 0.0076
-9 10 -12 0.0510
9 -10 12 0.0510

loop_
_geom_angle_atom_site_label_1
_geom_angle_atom_site_label_2
_geom_angle_atom_site_label_3
_geom_angle
_geom_angle_site_symmetry_1
_geom_angle_site_symmetry_3
_geom_angle_publ_flag
N3 W1 N1 82.4(2) . . ?
N5 W1 N3 81.9(2) . . ?
N5 W1 N1 82.2(2) . . ?
C1 W1 N3 102.7(3) . . ?
C1 W1 N5 106.4(3) . . ?
C1 W1 N1 170.5(3) . . ?
C1 W1 C2 85.0(3) . . ?
C1 W1 C3 82.6(3) . . ?
C2 W1 N3 172.3(3) . . ?
C2 W1 N5 96.2(3) . . ?
C2 W1 N1 89.9(3) . . ?
C3 W1 N3 90.8(3) . . ?
C3 W1 N5 169.5(3) . . ?
C3 W1 N1 89.4(3) . . ?
C3 W1 C2 90.0(3) . . ?
N4 N3 W1 121.1(4) . . ?
C31 N3 W1 133.0(5) . . ?
C31 N3 N4 105.0(6) . . ?
N6 N5 W1 121.5(4) . . ?
C26 N5 W1 133.1(5) . . ?
C26 N5 N6 105.4(6) . . ?
N2 N1 W1 120.1(4) . . ?
C21 N1 W1 133.9(5) . . ?
C21 N1 N2 106.0(5) . . ?
N1 N2 B1 119.3(5) . . ?
C23 N2 N1 110.4(6) . . ?
C23 N2 B1 130.3(6) . . ?
C4 C1 W1 171.4(6) . . ?
O1 C2 W1 177.8(7) . . ?
N5 N6 B1 120.3(6) . . ?
C28 N6 N5 110.7(6) . . ?
C28 N6 B1 129.0(7) . . ?
N3 N4 B1 119.6(6) . . ?
C33 N4 N3 110.3(6) . . ?
C33 N4 B1 130.0(6) . . ?
O2 C3 W1 176.9(8) . . ?
N1 C21 C20 122.9(6) . . ?
N1 C21 C22 109.2(6) . . ?
C22 C21 C20 127.9(7) . . ?
C21 C20 H20A 109.5 . . ?
C21 C20 H20B 109.5 . . ?
C21 C20 H20C 109.5 . . ?
H20A C20 H20B 109.5 . . ?
H20A C20 H20C 109.5 . . ?
H20B C20 H20C 109.5 . . ?
N5 C26 C27 110.1(7) . . ?
N5 C26 C25 120.7(7) . . ?
C27 C26 C25 129.3(8) . . ?
C1 C4 C17 118.7(6) . . ?
C5 C4 C1 122.1(6) . . ?
C5 C4 C17 119.2(6) . . ?
N2 C23 C22 107.9(6) . . ?
N2 C23 C24 122.9(7) . . ?
C22 C23 C24 129.2(7) . . ?
C21 C22 H22 126.7 . . ?
C23 C22 C21 106.6(7) . . ?
C23 C22 H22 126.7 . . ?
C18 C19 C19 179.6(12) . 3_556 ?
N3 C31 C30 121.2(7) . . ?
N3 C31 C32 111.2(7) . . ?
C32 C31 C30 127.6(8) . . ?
C4 C5 C10 119.9(7) . . ?
C6 C5 C4 121.8(7) . . ?
C6 C5 C10 118.2(7) . . ?
C11 C10 C5 120.0(7) . . ?
C11 C10 C9 121.8(7) . . ?
C9 C10 C5 118.2(7) . . ?
N6 C28 C27 106.6(7) . . ?
N6 C28 C29 122.4(7) . . ?
C27 C28 C29 130.9(8) . . ?
C17 C12 C11 118.4(7) . . ?
C13 C12 C17 119.5(7) . . ?
C13 C12 C11 122.1(7) . . ?
C12 C17 C4 120.8(6) . . ?
C16 C17 C4 121.8(6) . . ?
C16 C17 C12 117.4(7) . . ?
C12 C13 H13 119.4 . . ?
C14 C13 C12 121.3(7) . . ?
C14 C13 H13 119.4 . . ?
C26 C27 H27 126.4 . . ?
C28 C27 C26 107.2(7) . . ?
C28 C27 H27 126.4 . . ?
C10 C11 C12 121.6(6) . . ?
C10 C11 C18 117.9(7) . . ?
C18 C11 C12 120.5(7) . . ?
C17 C16 H16 119.2 . . ?
C15 C16 C17 121.6(7) . . ?
C15 C16 H16 119.2 . . ?
C26 C25 H25A 109.5 . . ?
C26 C25 H25B 109.5 . . ?
C26 C25 H25C 109.5 . . ?
H25A C25 H25B 109.5 . . ?
H25A C25 H25C 109.5 . . ?
H25B C25 H25C 109.5 . . ?
C13 C14 H14 119.8 . . ?
C13 C14 C15 120.3(7) . . ?
C15 C14 H14 119.8 . . ?
C5 C6 H6 119.2 . . ?
C7 C6 C5 121.7(7) . . ?
C7 C6 H6 119.2 . . ?
C19 C18 C11 176.6(8) . . ?
C31 C30 H30A 109.5 . . ?
C31 C30 H30B 109.5 . . ?
C31 C30 H30C 109.5 . . ?
H30A C30 H30B 109.5 . . ?
H30A C30 H30C 109.5 . . ?
H30B C30 H30C 109.5 . . ?
C16 C15 C14 119.8(7) . . ?
C16 C15 H15 120.1 . . ?
C14 C15 H15 120.1 . . ?
C31 C32 H32 126.5 . . ?
C31 C32 C33 107.0(7) . . ?
C33 C32 H32 126.5 . . ?
N4 C33 C32 106.5(7) . . ?
N4 C33 C34 123.5(7) . . ?
C32 C33 C34 130.0(7) . . ?
C9 C8 H8 120.1 . . ?
C9 C8 C7 119.9(7) . . ?
C7 C8 H8 120.1 . . ?
N2 B1 H1 115(4) . . ?
N6 B1 N2 108.9(6) . . ?
N6 B1 N4 109.1(6) . . ?
N6 B1 H1 110(4) . . ?
N4 B1 N2 108.6(6) . . ?
N4 B1 H1 105(4) . . ?
C10 C9 H9 119.0 . . ?
C8 C9 C10 122.0(7) . . ?
C8 C9 H9 119.0 . . ?
C6 C7 C8 120.0(8) . . ?
C6 C7 H7 120.0 . . ?
C8 C7 H7 120.0 . . ?
C23 C24 H24A 109.5 . . ?
C23 C24 H24B 109.5 . . ?
C23 C24 H24C 109.5 . . ?
H24A C24 H24B 109.5 . . ?
H24A C24 H24C 109.5 . . ?
H24B C24 H24C 109.5 . . ?
C28 C29 H29A 109.5 . . ?
C28 C29 H29B 109.5 . . ?
C28 C29 H29C 109.5 . . ?
H29A C29 H29B 109.5 . . ?
H29A C29 H29C 109.5 . . ?
H29B C29 H29C 109.5 . . ?
C33 C34 H34A 109.5 . . ?
C33 C34 H34B 109.5 . . ?
C33 C34 H34C 109.5 . . ?
H34A C34 H34B 109.5 . . ?
H34A C34 H34C 109.5 . . ?
H34B C34 H34C 109.5 . . ?
Cl3 C35 Cl2 109.9(5) . . ?
Cl3 C35 H35 107.9 . . ?
Cl2 C35 H35 107.9 . . ?
Cl1 C35 Cl3 110.9(6) . . ?
Cl1 C35 Cl2 112.1(6) . . ?
Cl1 C35 H35 107.9 . . ?

loop_
_geom_bond_atom_site_label_1
_geom_bond_atom_site_label_2
_geom_bond_distance
_geom_bond_site_symmetry_2
_geom_bond_publ_flag
W1 N3 2.196(6) . ?
W1 N5 2.195(6) . ?
W1 N1 2.285(5) . ?
W1 C1 1.844(7) . ?
W1 C2 1.988(8) . ?
W1 C3 1.979(9) . ?
Cl3 C35 1.744(11) . ?
Cl2 C35 1.766(10) . ?
Cl1 C35 1.720(11) . ?
N3 N4 1.391(8) . ?
N3 C31 1.342(9) . ?
N5 N6 1.372(8) . ?
N5 C26 1.356(9) . ?
N1 N2 1.372(7) . ?
N1 C21 1.349(9) . ?
N2 C23 1.336(9) . ?
N2 B1 1.557(10) . ?
C1 C4 1.433(9) . ?
O2 C3 1.155(10) . ?
O1 C2 1.152(9) . ?
N6 C28 1.362(9) . ?
N6 B1 1.541(10) . ?
N4 C33 1.350(9) . ?
N4 B1 1.552(10) . ?
C21 C20 1.469(10) . ?
C21 C22 1.391(10) . ?
C20 H20A 0.9600 . ?
C20 H20B 0.9600 . ?
C20 H20C 0.9600 . ?
C26 C27 1.376(11) . ?
C26 C25 1.498(11) . ?
C4 C5 1.426(10) . ?
C4 C17 1.439(10) . ?
C23 C22 1.366(10) . ?
C23 C24 1.511(10) . ?
C22 H22 0.9300 . ?
C19 C19 1.369(14) 3_556 ?
C19 C18 1.205(9) . ?
C31 C30 1.515(11) . ?
C31 C32 1.356(11) . ?
C5 C10 1.432(9) . ?
C5 C6 1.417(10) . ?
C10 C11 1.404(10) . ?
C10 C9 1.419(10) . ?
C28 C27 1.374(12) . ?
C28 C29 1.507(11) . ?
C12 C17 1.429(9) . ?
C12 C13 1.402(10) . ?
C12 C11 1.429(10) . ?
C17 C16 1.416(10) . ?
C13 H13 0.9300 . ?
C13 C14 1.353(10) . ?
C27 H27 0.9300 . ?
C11 C18 1.428(9) . ?
C16 H16 0.9300 . ?
C16 C15 1.365(11) . ?
C25 H25A 0.9600 . ?
C25 H25B 0.9600 . ?
C25 H25C 0.9600 . ?
C14 H14 0.9300 . ?
C14 C15 1.408(10) . ?
C6 H6 0.9300 . ?
C6 C7 1.359(11) . ?
C30 H30A 0.9600 . ?
C30 H30B 0.9600 . ?
C30 H30C 0.9600 . ?
C15 H15 0.9300 . ?
C32 H32 0.9300 . ?
C32 C33 1.390(11) . ?
C33 C34 1.485(11) . ?
C8 H8 0.9300 . ?
C8 C9 1.352(11) . ?
C8 C7 1.420(11) . ?
B1 H1 1.22(8) . ?
C9 H9 0.9300 . ?
C7 H7 0.9300 . ?
C24 H24A 0.9600 . ?
C24 H24B 0.9600 . ?
C24 H24C 0.9600 . ?
C29 H29A 0.9600 . ?
C29 H29B 0.9600 . ?
C29 H29C 0.9600 . ?
C34 H34A 0.9600 . ?
C34 H34B 0.9600 . ?
C34 H34C 0.9600 . ?
C35 H35 0.9800 . ?

loop_
_geom_torsion_atom_site_label_1
_geom_torsion_atom_site_label_2
_geom_torsion_atom_site_label_3
_geom_torsion_atom_site_label_4
_geom_torsion
_geom_torsion_site_symmetry_1
_geom_torsion_site_symmetry_2
_geom_torsion_site_symmetry_3
_geom_torsion_site_symmetry_4
_geom_torsion_publ_flag
W1 N3 N4 C33 -169.5(5) . . . . ?
W1 N3 N4 B1 6.7(8) . . . . ?
W1 N3 C31 C30 -13.6(11) . . . . ?
W1 N3 C31 C32 166.8(5) . . . . ?
W1 N5 N6 C28 179.8(5) . . . . ?
W1 N5 N6 B1 2.1(8) . . . . ?
W1 N5 C26 C27 -179.6(5) . . . . ?
W1 N5 C26 C25 0.4(10) . . . . ?
W1 N1 N2 C23 -177.6(5) . . . . ?
W1 N1 N2 B1 3.9(8) . . . . ?
W1 N1 C21 C20 -3.5(11) . . . . ?
W1 N1 C21 C22 177.3(5) . . . . ?
N3 N4 C33 C32 0.4(8) . . . . ?
N3 N4 C33 C34 -179.8(8) . . . . ?
N3 N4 B1 N2 -64.9(8) . . . . ?
N3 N4 B1 N6 53.6(8) . . . . ?
N3 C31 C32 C33 2.4(9) . . . . ?
N5 N6 C28 C27 -0.1(9) . . . . ?
N5 N6 C28 C29 176.6(7) . . . . ?
N5 N6 B1 N2 59.1(8) . . . . ?
N5 N6 B1 N4 -59.2(8) . . . . ?
N5 C26 C27 C28 -0.4(9) . . . . ?
N1 N2 C23 C22 -0.2(8) . . . . ?
N1 N2 C23 C24 -177.8(7) . . . . ?
N1 N2 B1 N6 -61.5(8) . . . . ?
N1 N2 B1 N4 57.2(8) . . . . ?
N1 C21 C22 C23 -0.2(9) . . . . ?
N2 N1 C21 C20 179.3(7) . . . . ?
N2 N1 C21 C22 0.1(8) . . . . ?
N2 C23 C22 C21 0.2(8) . . . . ?
C1 C4 C5 C10 178.4(7) . . . . ?
C1 C4 C5 C6 -0.2(12) . . . . ?
C1 C4 C17 C12 178.6(7) . . . . ?
C1 C4 C17 C16 -1.5(11) . . . . ?
N6 N5 C26 C27 0.3(8) . . . . ?
N6 N5 C26 C25 -179.6(6) . . . . ?
N6 C28 C27 C26 0.3(9) . . . . ?
N4 N3 C31 C30 177.5(7) . . . . ?
N4 N3 C31 C32 -2.1(8) . . . . ?
C21 N1 N2 C23 0.1(8) . . . . ?
C21 N1 N2 B1 -178.4(6) . . . . ?
C20 C21 C22 C23 -179.3(7) . . . . ?
C26 N5 N6 C28 -0.1(8) . . . . ?
C26 N5 N6 B1 -177.8(6) . . . . ?
C4 C5 C10 C11 2.9(11) . . . . ?
C4 C5 C10 C9 -177.4(7) . . . . ?
C4 C5 C6 C7 177.4(8) . . . . ?
C4 C17 C16 C15 -179.3(7) . . . . ?
C23 N2 B1 N6 120.4(8) . . . . ?
C23 N2 B1 N4 -120.9(8) . . . . ?
C31 N3 N4 C33 1.0(8) . . . . ?
C31 N3 N4 B1 177.3(6) . . . . ?
C31 C32 C33 N4 -1.7(9) . . . . ?
C31 C32 C33 C34 178.6(9) . . . . ?
C5 C4 C17 C12 -2.0(10) . . . . ?
C5 C4 C17 C16 177.9(7) . . . . ?
C5 C10 C11 C12 -1.9(11) . . . . ?
C5 C10 C11 C18 178.2(7) . . . . ?
C5 C10 C9 C8 -0.3(12) . . . . ?
C5 C6 C7 C8 0.3(14) . . . . ?
C10 C5 C6 C7 -1.2(13) . . . . ?
C28 N6 B1 N2 -118.1(8) . . . . ?
C28 N6 B1 N4 123.6(8) . . . . ?
C12 C17 C16 C15 0.7(11) . . . . ?
C12 C13 C14 C15 -0.1(12) . . . . ?
C17 C4 C5 C10 -1.0(11) . . . . ?
C17 C4 C5 C6 -179.5(7) . . . . ?
C17 C12 C13 C14 -1.9(11) . . . . ?
C17 C12 C11 C10 -1.1(10) . . . . ?
C17 C12 C11 C18 178.9(7) . . . . ?
C17 C16 C15 C14 -2.7(12) . . . . ?
C13 C12 C17 C4 -178.5(7) . . . . ?
C13 C12 C17 C16 1.6(10) . . . . ?
C13 C12 C11 C10 -179.5(7) . . . . ?
C13 C12 C11 C18 0.5(11) . . . . ?
C13 C14 C15 C16 2.4(12) . . . . ?
C11 C10 C9 C8 179.4(8) . . . . ?
C11 C12 C17 C4 3.0(10) . . . . ?
C11 C12 C17 C16 -176.9(6) . . . . ?
C11 C12 C13 C14 176.6(7) . . . . ?
C25 C26 C27 C28 179.5(8) . . . . ?
C6 C5 C10 C11 -178.5(7) . . . . ?
C6 C5 C10 C9 1.2(11) . . . . ?
C30 C31 C32 C33 -177.1(8) . . . . ?
C33 N4 B1 N2 110.5(8) . . . . ?
C33 N4 B1 N6 -130.9(8) . . . . ?
B1 N2 C23 C22 178.0(7) . . . . ?
B1 N2 C23 C24 0.5(12) . . . . ?
B1 N6 C28 C27 177.3(7) . . . . ?
B1 N6 C28 C29 -6.0(12) . . . . ?
B1 N4 C33 C32 -175.3(7) . . . . ?
B1 N4 C33 C34 4.4(13) . . . . ?
C9 C10 C11 C12 178.4(7) . . . . ?
C9 C10 C11 C18 -1.5(11) . . . . ?
C9 C8 C7 C6 0.7(14) . . . . ?
C7 C8 C9 C10 -0.7(14) . . . . ?
C24 C23 C22 C21 177.6(8) . . . . ?
C29 C28 C27 C26 -176.0(8) . . . . ?

loop_
_exptl_oxdiff_crystal_face_indexfrac_h
_exptl_oxdiff_crystal_face_indexfrac_k
_exptl_oxdiff_crystal_face_indexfrac_l
_exptl_oxdiff_crystal_face_x
_exptl_oxdiff_crystal_face_y
_exptl_oxdiff_crystal_face_z
2.2629 14.0676 -9.4368 -0.1861 -0.7724 0.6073
-0.9408 -14.2827 7.7902 0.1721 0.7133 -0.6794
-14.0505 2.0262 17.6173 0.1511 0.6401 0.7533
14.0505 -2.0262 -17.6173 -0.1511 -0.6401 -0.7533
1.0978 -1.5991 -45.4860 0.8298 -0.5067 -0.2337
-1.0978 1.5991 45.4860 -0.8298 0.5067 0.2337
-9.2722 10.2864 -12.1052 0.3611 -0.2233 0.9054
9.2722 -10.2864 12.1052 -0.3611 0.2233 -0.9054
